data_7055759
loop_
_publ_author_name
'Ourri, Benjamin'
'Tillement, Olivier'
'Tu, Tao'
'Jeanneau, Erwann'
'Darbost, Ulrich'
'Bonnamour, Isabelle'

_publ_section_title
;
 Copper complexes bearing an NHC--calixarene unit: synthesis and
 application in click chemistry
;
_journal_issue 11
_journal_name_full 'New J. Chem.'
_journal_page_first 9477
_journal_paper_doi 10.1039/C6NJ02089E
_journal_volume 40
_journal_year 2016
_chemical_formula_moiety 'C47 H58 Br Cu N2 O4'
_chemical_formula_sum 'C47 H58 Br Cu N2 O4'
_chemical_formula_weight 858.40
_space_group_IT_number 14
_symmetry_cell_setting monoclinic
_symmetry_space_group_name_Hall '-P 2ybc'
_symmetry_space_group_name_H-M 'P 1 21/c 1'
_atom_sites_solution_hydrogens difmap
_atom_sites_solution_primary direct
_audit_update_record
;
2016-06-29 deposited with the CCDC.
2016-09-07 downloaded from the CCDC.
;
_cell_angle_alpha 90
_cell_angle_beta 104.390(10)
_cell_angle_gamma 90
_cell_formula_units_Z 4
_cell_length_a 16.6624(17)
_cell_length_b 15.2623(14)
_cell_length_c 19.0219(16)
_cell_measurement_reflns_used 8255
_cell_measurement_temperature 150.00(10)
_cell_measurement_theta_max 67.7250
_cell_measurement_theta_min 3.8590
_cell_volume 4685.6(8)
_computing_cell_refinement 'CrysAlisPro 1.171.38.41 (Rigaku OD, 2015)'
_computing_data_collection 'CrysAlisPro 1.171.38.41 (Rigaku OD, 2015)'
_computing_data_reduction 'CrysAlisPro 1.171.38.41 (Rigaku OD, 2015)'
_computing_molecular_graphics 'CAMERON (Watkin et al., 1996)'
_computing_publication_material 'CRYSTALS (Betteridge et al., 2003)'
_computing_structure_refinement 'CRYSTALS (Betteridge et al., 2003)'
_computing_structure_solution 'SIR97 (Altomare et al., 1999)'
_diffrn_ambient_environment N~2~
_diffrn_ambient_temperature 150.00(10)
_diffrn_detector 'CCD plate'
_diffrn_detector_area_resol_mean 10.4685
_diffrn_detector_type Atlas
_diffrn_measured_fraction_theta_full 0.999
_diffrn_measured_fraction_theta_max 0.985
_diffrn_measurement_device 'four-circle diffractometer'
_diffrn_measurement_device_type 'Xcalibur, Atlas, Gemini ultra'
_diffrn_measurement_method \w
_diffrn_radiation_monochromator mirror
_diffrn_radiation_probe x-ray
_diffrn_radiation_type 'Cu K\a'
_diffrn_radiation_wavelength 1.54184
_diffrn_reflns_av_R_equivalents 0.065
_diffrn_reflns_limit_h_max 19
_diffrn_reflns_limit_h_min -20
_diffrn_reflns_limit_k_max 18
_diffrn_reflns_limit_k_min 0
_diffrn_reflns_limit_l_max 22
_diffrn_reflns_limit_l_min 0
_diffrn_reflns_number 31760
_diffrn_reflns_theta_full 66.359
_diffrn_reflns_theta_max 67.994
_diffrn_reflns_theta_min 3.761
_diffrn_source 'fine-focus sealed X-ray tube'
_diffrn_source_type 'Enhance Ultra (Cu) X-ray Source'
_diffrn_standards_number 0
_exptl_absorpt_coefficient_mu 1.973
_exptl_absorpt_correction_T_max 0.908
_exptl_absorpt_correction_T_min 0.561
_exptl_absorpt_correction_type analytical
_exptl_absorpt_process_details
;
CrysAlisPro 1.171.38.41 (Rigaku Oxford Diffraction, 2015)
Analytical numeric absorption correction using a multifaceted crystal
            model based on expressions derived by R.C. Clark & J.S. Reid.
(Clark, R. C. & Reid, J. S. (1995). Acta Cryst. A51, 887-897)
Empirical absorption correction using spherical harmonics,
 implemented in SCALE3 ABSPACK scaling algorithm.
;
_exptl_crystal_colour colorless
_exptl_crystal_density_diffrn 1.217
_exptl_crystal_density_method 'not measured'
_exptl_crystal_description plate
_exptl_crystal_F_000 1799.987
_exptl_crystal_size_max 0.421
_exptl_crystal_size_mid 0.243
_exptl_crystal_size_min 0.047
_platon_squeeze_details
;
;
_refine_diff_density_max 1.49
_refine_diff_density_min -1.80
_refine_ls_extinction_method None
_refine_ls_goodness_of_fit_ref 1.0181
_refine_ls_hydrogen_treatment constr
_refine_ls_matrix_type full
_refine_ls_number_parameters 496
_refine_ls_number_reflns 8364
_refine_ls_number_restraints 0
_refine_ls_R_factor_all 0.0905
_refine_ls_R_factor_gt 0.0740
_refine_ls_shift/su_max 0.0005681
_refine_ls_shift/su_mean 0.0000409
_refine_ls_structure_factor_coef Fsqd
_refine_ls_weighting_details
;
 Method, part 1, Chebychev polynomial, (Watkin, 1994, Prince, 1982) 
 [weight] = 1.0/[A~0~*T~0~(x)+A~1~*T~1~(x) ... +A~n-1~]*T~n-1~(x)] 
 where A~i~ are the Chebychev coefficients listed below and x= Fcalc/Fmax 
 Method = Robust Weighting (Prince, 1982) 
 W = [weight] * [1-(deltaF/6*sigmaF)^2^]^2^ 
 A~i~ are: 
 835. 0.129E+04 659. 165. 
;
_refine_ls_weighting_scheme calc
_refine_ls_wR_factor_all 0.1745
_refine_ls_wR_factor_gt 0.1491
_refine_ls_wR_factor_ref 0.1740
_reflns_limit_h_max 19
_reflns_limit_h_min -20
_reflns_limit_k_max 18
_reflns_limit_k_min 0
_reflns_limit_l_max 22
_reflns_limit_l_min 0
_reflns_number_gt 6458
_reflns_number_total 8407
_reflns_threshold_expression I>2.0\s(I)
_oxford_diffrn_Wilson_B_factor 3.89
_oxford_diffrn_Wilson_scale 0.39
_oxford_refine_ls_r_factor_ref 0.0903
_oxford_refine_ls_scale 1.808(10)
_oxford_reflns_number_all 8369
_oxford_reflns_threshold_expression_ref I>-3.0\s(I)
_cod_data_source_file c6nj02089e2.cif
_cod_data_source_block 1
_cod_depositor_comments 'Adding full bibliography for 7055759.cif.'
_cod_original_sg_symbol_H-M 'P 1 21/c 1 '
_cod_database_code 7055759
_oxdiff_exptl_absorpt_empirical_full_min 0.583
_oxdiff_exptl_absorpt_empirical_full_max 2.102
_oxdiff_exptl_absorpt_empirical_details
;
Empirical correction (ABSPACK) includes:
- Absorption correction using spherical harmonics
- Frame scaling
;

loop_
_symmetry_equiv_pos_as_xyz
x,y,z
-x,-y,-z
-x,y+1/2,-z+1/2
x,-y+1/2,z+1/2

loop_
_atom_site_label
_atom_site_type_symbol
_atom_site_fract_x
_atom_site_fract_y
_atom_site_fract_z
_atom_site_U_iso_or_equiv
_atom_site_occupancy
_atom_site_adp_type
_atom_site_refinement_flags_posn
Br1 Br 0.28890(6) 0.71066(6) 0.43005(4) 0.0858 1.0000 Uani .
Cu2 Cu 0.31604(4) 0.75464(4) 0.54317(3) 0.0409 1.0000 Uani .
C3 C 0.3428(2) 0.7885(3) 0.6411(2) 0.0318 1.0000 Uani .
N4 N 0.3007(2) 0.7721(2) 0.6920(2) 0.0368 1.0000 Uani .
C5 C 0.2202(3) 0.7284(3) 0.6769(3) 0.0423 1.0000 Uani .
C6 C 0.1517(4) 0.7870(4) 0.6372(3) 0.0643 1.0000 Uani .
C7 C 0.1406(3) 0.8712(4) 0.6737(3) 0.0595 1.0000 Uani .
C8 C 0.1150(5) 0.8656(6) 0.7419(4) 0.0953 1.0000 Uani .
H82 H 0.1034 0.9243 0.7557 0.1439 1.0000 Uiso R
H83 H 0.0660 0.8303 0.7343 0.1438 1.0000 Uiso R
H81 H 0.1583 0.8399 0.7783 0.1440 1.0000 Uiso R
H71 H 0.1006 0.9062 0.6406 0.0709 1.0000 Uiso R
H72 H 0.1932 0.9011 0.6840 0.0710 1.0000 Uiso R
H62 H 0.1603 0.8003 0.5884 0.0771 1.0000 Uiso R
H61 H 0.1006 0.7536 0.6322 0.0771 1.0000 Uiso R
H51 H 0.2232 0.6750 0.6503 0.0512 1.0000 Uiso R
H52 H 0.2074 0.7134 0.7222 0.0514 1.0000 Uiso R
C9 C 0.3429(3) 0.8030(3) 0.7589(2) 0.0424 1.0000 Uani .
C10 C 0.4134(3) 0.8393(3) 0.7507(2) 0.0423 1.0000 Uani .
N11 N 0.4122(2) 0.8305(2) 0.67800(18) 0.0332 1.0000 Uani .
C12 C 0.4768(2) 0.8608(3) 0.6471(2) 0.0326 1.0000 Uani .
C13 C 0.5051(2) 0.8091(3) 0.5988(2) 0.0322 1.0000 Uani .
C14 C 0.5680(2) 0.8390(3) 0.5687(2) 0.0314 1.0000 Uani .
C15 C 0.5998(3) 0.7782(3) 0.5189(2) 0.0346 1.0000 Uani .
C16 C 0.6253(3) 0.6900(3) 0.5534(2) 0.0345 1.0000 Uani .
C17 C 0.6890(3) 0.6839(3) 0.6166(2) 0.0354 1.0000 Uani .
O18 O 0.73162(19) 0.75948(19) 0.64285(16) 0.0380 1.0000 Uani .
C19 C 0.8162(4) 0.7652(4) 0.6377(4) 0.0632 1.0000 Uani .
C20 C 0.8255(4) 0.8033(5) 0.5712(4) 0.0736 1.0000 Uani .
C21 C 0.9177(4) 0.8226(7) 0.5752(4) 0.0949 1.0000 Uani .
H211 H 0.9218 0.8510 0.5313 0.1448 1.0000 Uiso R
H213 H 0.9453 0.7659 0.5806 0.1445 1.0000 Uiso R
H212 H 0.9396 0.8584 0.6167 0.1449 1.0000 Uiso R
H202 H 0.8044 0.7615 0.5320 0.0889 1.0000 Uiso R
H201 H 0.7944 0.8585 0.5632 0.0890 1.0000 Uiso R
H191 H 0.8424 0.7069 0.6390 0.0758 1.0000 Uiso R
H192 H 0.8473 0.8033 0.6775 0.0762 1.0000 Uiso R
C22 C 0.7052(3) 0.6060(3) 0.6560(2) 0.0405 1.0000 Uani .
C23 C 0.7608(3) 0.6071(3) 0.7328(3) 0.0470 1.0000 Uani .
C24 C 0.7235(3) 0.6660(3) 0.7804(2) 0.0397 1.0000 Uani .
C25 C 0.6433(3) 0.6507(3) 0.7865(2) 0.0453 1.0000 Uani .
C26 C 0.6062(3) 0.7069(3) 0.8255(3) 0.0480 1.0000 Uani .
C27 C 0.6481(3) 0.7809(3) 0.8575(2) 0.0443 1.0000 Uani .
C28 C 0.7285(3) 0.7986(3) 0.8535(2) 0.0396 1.0000 Uani .
C29 C 0.7657(3) 0.7392(3) 0.8154(2) 0.0399 1.0000 Uani .
O30 O 0.8460(2) 0.7551(2) 0.81078(17) 0.0449 1.0000 Uani .
C31 C 0.9061(3) 0.7165(4) 0.8694(3) 0.0590 1.0000 Uani .
C32 C 0.9895(4) 0.7398(5) 0.8617(4) 0.0669 1.0000 Uani .
C33 C 1.0571(4) 0.6950(6) 0.9199(4) 0.0930 1.0000 Uani .
H333 H 1.1101 0.7074 0.9120 0.1378 1.0000 Uiso R
H331 H 1.0483 0.6329 0.9173 0.1378 1.0000 Uiso R
H332 H 1.0549 0.7150 0.9670 0.1378 1.0000 Uiso R
H322 H 0.9953 0.7215 0.8144 0.0798 1.0000 Uiso R
H321 H 0.9965 0.8030 0.8660 0.0798 1.0000 Uiso R
H312 H 0.8994 0.6527 0.8667 0.0708 1.0000 Uiso R
H311 H 0.8988 0.7376 0.9158 0.0713 1.0000 Uiso R
C34 C 0.7713(3) 0.8823(3) 0.8849(2) 0.0463 1.0000 Uani .
C35 C 0.7185(3) 0.9605(3) 0.8566(2) 0.0407 1.0000 Uani .
C36 C 0.7063(3) 0.9868(3) 0.7842(2) 0.0372 1.0000 Uani .
O37 O 0.75094(19) 0.9445(2) 0.74244(16) 0.0382 1.0000 Uani .
C38 C 0.8136(3) 0.9978(4) 0.7233(3) 0.0482 1.0000 Uani .
C39 C 0.8916(4) 1.0012(5) 0.7817(4) 0.0695 1.0000 Uani .
C40 C 0.9542(4) 1.0609(6) 0.7589(5) 0.1001 1.0000 Uani .
H401 H 1.0037 1.0643 0.7967 0.1478 1.0000 Uiso R
H403 H 0.9309 1.1180 0.7494 0.1479 1.0000 Uiso R
H402 H 0.9668 1.0388 0.7161 0.1478 1.0000 Uiso R
H391 H 0.8803 1.0240 0.8256 0.0828 1.0000 Uiso R
H392 H 0.9139 0.9423 0.7903 0.0829 1.0000 Uiso R
H381 H 0.7939 1.0578 0.7128 0.0576 1.0000 Uiso R
H382 H 0.8264 0.9717 0.6807 0.0584 1.0000 Uiso R
C41 C 0.6456(3) 1.0483(3) 0.7524(2) 0.0367 1.0000 Uani .
C42 C 0.6191(3) 1.0571(3) 0.6700(2) 0.0391 1.0000 Uani .
C43 C 0.5765(3) 0.9725(3) 0.6396(2) 0.0343 1.0000 Uani .
C44 C 0.6013(2) 0.9211(3) 0.5886(2) 0.0302 1.0000 Uani .
O45 O 0.66609(18) 0.9501(2) 0.56114(15) 0.0353 1.0000 Uani .
C46 C 0.6391(3) 0.9938(3) 0.4916(2) 0.0435 1.0000 Uani .
C47 C 0.7084(3) 0.9923(4) 0.4545(3) 0.0500 1.0000 Uani .
C48 C 0.7863(4) 1.0371(4) 0.4967(3) 0.0618 1.0000 Uani .
H481 H 0.8271 1.0362 0.4687 0.0928 1.0000 Uiso R
H482 H 0.7733 1.0972 0.5057 0.0932 1.0000 Uiso R
H483 H 0.8079 1.0075 0.5418 0.0929 1.0000 Uiso R
H472 H 0.6887 1.0213 0.4079 0.0598 1.0000 Uiso R
H471 H 0.7213 0.9315 0.4462 0.0598 1.0000 Uiso R
H461 H 0.5911 0.9637 0.4631 0.0521 1.0000 Uiso R
H462 H 0.6254 1.0538 0.4997 0.0521 1.0000 Uiso R
C49 C 0.5117(3) 0.9416(3) 0.6672(2) 0.0344 1.0000 Uani .
H491 H 0.4926 0.9754 0.6999 0.0409 1.0000 Uiso R
H421 H 0.5823 1.1067 0.6567 0.0467 1.0000 Uiso R
H422 H 0.6668 1.0667 0.6512 0.0466 1.0000 Uiso R
C50 C 0.6010(3) 1.0877(3) 0.7959(3) 0.0436 1.0000 Uani .
C51 C 0.6152(3) 1.0674(3) 0.8688(3) 0.0512 1.0000 Uani .
C52 C 0.6719(3) 1.0031(3) 0.8980(3) 0.0500 1.0000 Uani .
H521 H 0.6797 0.9883 0.9465 0.0587 1.0000 Uiso R
H511 H 0.5864 1.0955 0.8975 0.0613 1.0000 Uiso R
H501 H 0.5612 1.1288 0.7758 0.0522 1.0000 Uiso R
H341 H 0.8232 0.8857 0.8715 0.0548 1.0000 Uiso R
H342 H 0.7819 0.8809 0.9372 0.0551 1.0000 Uiso R
H271 H 0.6217 0.8199 0.8813 0.0532 1.0000 Uiso R
H261 H 0.5528 0.6962 0.8296 0.0567 1.0000 Uiso R
H251 H 0.6141 0.6022 0.7639 0.0538 1.0000 Uiso R
H232 H 0.8149 0.6267 0.7331 0.0557 1.0000 Uiso R
H231 H 0.7645 0.5483 0.7514 0.0556 1.0000 Uiso R
C53 C 0.6621(4) 0.5309(3) 0.6270(3) 0.0509 1.0000 Uani .
C54 C 0.6031(4) 0.5340(3) 0.5626(3) 0.0525 1.0000 Uani .
C55 C 0.5828(3) 0.6137(3) 0.5271(2) 0.0453 1.0000 Uani .
H551 H 0.5412 0.6166 0.4846 0.0538 1.0000 Uiso R
H541 H 0.5774 0.4827 0.5431 0.0628 1.0000 Uiso R
H531 H 0.6741 0.4784 0.6518 0.0612 1.0000 Uiso R
H152 H 0.5578 0.7703 0.4742 0.0412 1.0000 Uiso R
H151 H 0.6475 0.8049 0.5080 0.0411 1.0000 Uiso R
H131 H 0.4834 0.7541 0.5875 0.0383 1.0000 Uiso R
H101 H 0.4541 0.8657 0.7857 0.0499 1.0000 Uiso R
H91 H 0.3257 0.7991 0.8015 0.0511 1.0000 Uiso R

loop_
_atom_site_aniso_label
_atom_site_aniso_U_11
_atom_site_aniso_U_22
_atom_site_aniso_U_33
_atom_site_aniso_U_23
_atom_site_aniso_U_13
_atom_site_aniso_U_12
Br1 0.1137(6) 0.1076(6) 0.0414(3) -0.0236(4) 0.0290(4) -0.0143(5)
Cu2 0.0484(4) 0.0456(4) 0.0313(4) -0.0060(3) 0.0151(3) -0.0061(3)
C3 0.035(2) 0.0260(19) 0.036(2) 0.0053(16) 0.0125(17) 0.0030(16)
N4 0.0401(19) 0.0370(19) 0.0369(19) 0.0013(16) 0.0164(16) 0.0013(16)
C5 0.045(2) 0.038(2) 0.050(3) 0.004(2) 0.023(2) -0.004(2)
C6 0.056(3) 0.072(4) 0.065(4) 0.005(3) 0.016(3) -0.010(3)
C7 0.050(3) 0.055(3) 0.074(4) 0.003(3) 0.016(3) 0.010(2)
C8 0.094(5) 0.124(7) 0.072(5) -0.005(5) 0.028(4) 0.003(5)
C9 0.048(2) 0.050(3) 0.033(2) -0.001(2) 0.018(2) 0.004(2)
C10 0.050(2) 0.053(3) 0.027(2) -0.0040(19) 0.0156(18) 0.000(2)
N11 0.0391(18) 0.0351(18) 0.0276(17) 0.0034(14) 0.0125(14) 0.0000(15)
C12 0.035(2) 0.040(2) 0.0239(19) 0.0027(16) 0.0083(16) 0.0002(17)
C13 0.036(2) 0.036(2) 0.0236(19) 0.0008(16) 0.0059(16) -0.0027(17)
C14 0.035(2) 0.039(2) 0.0193(18) 0.0027(16) 0.0053(15) 0.0005(17)
C15 0.041(2) 0.041(2) 0.025(2) -0.0002(17) 0.0144(17) -0.0045(19)
C16 0.050(2) 0.033(2) 0.027(2) -0.0061(16) 0.0207(18) -0.0042(18)
C17 0.049(2) 0.031(2) 0.032(2) -0.0040(17) 0.0204(18) -0.0004(18)
O18 0.0439(17) 0.0319(15) 0.0376(17) -0.0004(12) 0.0089(13) -0.0020(12)
C19 0.065(4) 0.050(3) 0.078(4) 0.001(3) 0.023(3) -0.010(3)
C20 0.073(4) 0.085(5) 0.064(4) -0.008(3) 0.018(3) 0.006(3)
C21 0.058(4) 0.160(8) 0.071(4) 0.001(5) 0.025(3) -0.010(5)
C22 0.056(3) 0.035(2) 0.036(2) 0.0005(19) 0.021(2) 0.000(2)
C23 0.060(3) 0.035(2) 0.046(3) 0.007(2) 0.012(2) 0.009(2)
C24 0.055(3) 0.037(2) 0.025(2) 0.0074(17) 0.0055(18) 0.001(2)
C25 0.065(3) 0.039(2) 0.033(2) 0.0044(19) 0.012(2) -0.008(2)
C26 0.059(3) 0.055(3) 0.034(2) -0.001(2) 0.019(2) -0.011(2)
C27 0.063(3) 0.048(3) 0.026(2) -0.0004(19) 0.018(2) -0.003(2)
C28 0.055(3) 0.042(2) 0.0204(19) 0.0071(17) 0.0061(18) -0.003(2)
C29 0.054(3) 0.037(2) 0.026(2) 0.0131(17) 0.0046(19) 0.0025(19)
O30 0.0451(18) 0.053(2) 0.0337(17) 0.0110(14) 0.0045(14) 0.0037(14)
C31 0.056(3) 0.068(4) 0.046(3) 0.011(3) 0.000(2) 0.007(3)
C32 0.056(3) 0.074(4) 0.066(4) -0.003(3) 0.007(3) 0.009(3)
C33 0.055(4) 0.120(7) 0.093(5) 0.002(5) -0.003(4) 0.018(4)
C34 0.062(3) 0.049(3) 0.025(2) -0.0017(19) 0.005(2) -0.010(2)
C35 0.052(3) 0.039(2) 0.029(2) -0.0031(18) 0.0083(19) -0.009(2)
C36 0.052(2) 0.034(2) 0.027(2) -0.0091(17) 0.0133(18) -0.0096(19)
O37 0.0506(17) 0.0345(15) 0.0305(15) -0.0032(12) 0.0119(13) 0.0033(13)
C38 0.057(3) 0.051(3) 0.042(3) 0.006(2) 0.023(2) 0.009(2)
C39 0.059(3) 0.080(4) 0.069(4) 0.019(3) 0.015(3) 0.000(3)
C40 0.061(4) 0.118(7) 0.122(7) 0.044(6) 0.024(4) -0.011(4)
C41 0.046(2) 0.030(2) 0.035(2) -0.0055(17) 0.0126(18) -0.0095(18)
C42 0.048(2) 0.032(2) 0.038(2) -0.0006(18) 0.0111(19) 0.0000(19)
C43 0.038(2) 0.035(2) 0.028(2) 0.0054(17) 0.0052(17) 0.0001(17)
C44 0.0322(19) 0.036(2) 0.0227(18) 0.0085(16) 0.0071(15) 0.0022(16)
O45 0.0382(15) 0.0409(16) 0.0268(14) 0.0086(12) 0.0081(12) -0.0009(13)
C46 0.051(3) 0.048(3) 0.031(2) 0.018(2) 0.0101(19) -0.001(2)
C47 0.060(3) 0.059(3) 0.033(2) 0.016(2) 0.015(2) -0.001(2)
C48 0.060(3) 0.071(4) 0.057(3) 0.016(3) 0.019(3) -0.012(3)
C49 0.039(2) 0.036(2) 0.028(2) -0.0016(17) 0.0087(17) 0.0045(17)
C50 0.049(3) 0.035(2) 0.049(3) -0.010(2) 0.017(2) -0.005(2)
C51 0.068(3) 0.045(3) 0.052(3) -0.020(2) 0.035(3) -0.016(2)
C52 0.073(3) 0.049(3) 0.035(2) -0.009(2) 0.025(2) -0.016(3)
C53 0.082(4) 0.031(2) 0.049(3) -0.002(2) 0.033(3) -0.002(2)
C54 0.080(4) 0.041(3) 0.044(3) -0.013(2) 0.028(3) -0.021(2)
C55 0.062(3) 0.049(3) 0.031(2) -0.009(2) 0.023(2) -0.014(2)

loop_
_atom_type_symbol
_atom_type_scat_dispersion_real
_atom_type_scat_dispersion_imag
_atom_type_scat_Cromer_Mann_a1
_atom_type_scat_Cromer_Mann_b1
_atom_type_scat_Cromer_Mann_a2
_atom_type_scat_Cromer_Mann_b2
_atom_type_scat_Cromer_Mann_a3
_atom_type_scat_Cromer_Mann_b3
_atom_type_scat_Cromer_Mann_a4
_atom_type_scat_Cromer_Mann_b4
_atom_type_scat_Cromer_Mann_c
_atom_type_scat_source
C 0.0181 0.0091 2.3100 20.8439 1.0200 10.2075 1.5886 0.5687 0.8650 51.6512 0.2156 'International Tables Vol C 4.2.6.8 and 6.1.1.4'
H 0.0000 0.0000 0.4930 10.5109 0.3229 26.1257 0.1402 3.1424 0.0408 57.7998 0.0030 'International Tables Vol C 4.2.6.8 and 6.1.1.4'
N 0.0311 0.0180 12.2126 0.0057 3.1322 9.8933 2.0125 28.9975 1.1663 0.5826 -11.5290 'International Tables Vol C 4.2.6.8 and 6.1.1.4'
O 0.0492 0.0322 3.0485 13.2771 2.2868 5.7011 1.5463 0.3239 0.8670 32.9089 0.2508 'International Tables Vol C 4.2.6.8 and 6.1.1.4'
Cu -1.9646 0.5888 13.3380 3.5828 7.1676 0.2470 5.6158 11.3966 1.6735 64.8126 1.1910 'International Tables Vol C 4.2.6.8 and 6.1.1.4'
Br -0.6763 1.2805 17.1789 2.1723 5.2358 16.5796 5.6377 0.2609 3.9851 41.4328 2.9557 'International Tables Vol C 4.2.6.8 and 6.1.1.4'

loop_
_geom_angle_atom_site_label_1
_geom_angle_atom_site_label_2
_geom_angle_atom_site_label_3
_geom_angle
_geom_angle_publ_flag
Br1 Cu2 C3 177.51(13) yes
Cu2 C3 N4 128.5(3) yes
Cu2 C3 N11 127.2(3) yes
N4 C3 N11 104.2(4) yes
C3 N4 C5 123.9(4) yes
C3 N4 C9 111.3(4) yes
C5 N4 C9 124.8(4) yes
N4 C5 C6 111.9(4) yes
N4 C5 H51 108.9 no
C6 C5 H51 111.8 no
N4 C5 H52 109.2 no
C6 C5 H52 106.4 no
H51 C5 H52 108.6 no
C5 C6 C7 116.5(5) yes
C5 C6 H62 108.9 no
C7 C6 H62 108.8 no
C5 C6 H61 105.8 no
C7 C6 H61 106.8 no
H62 C6 H61 109.8 no
C6 C7 C8 117.3(6) yes
C6 C7 H71 108.7 no
C8 C7 H71 107.9 no
C6 C7 H72 106.9 no
C8 C7 H72 107.3 no
H71 C7 H72 108.6 no
C7 C8 H82 107.9 no
C7 C8 H83 108.8 no
H82 C8 H83 110.0 no
C7 C8 H81 109.4 no
H82 C8 H81 110.5 no
H83 C8 H81 110.0 no
N4 C9 C10 107.1(4) yes
N4 C9 H91 126.2 no
C10 C9 H91 126.7 no
C9 C10 N11 106.3(4) yes
C9 C10 H101 127.3 no
N11 C10 H101 126.3 no
C10 N11 C3 111.1(4) yes
C10 N11 C12 123.8(4) yes
C3 N11 C12 125.1(3) yes
N11 C12 C13 120.5(4) yes
N11 C12 C49 119.1(4) yes
C13 C12 C49 120.5(4) yes
C12 C13 C14 120.3(4) yes
C12 C13 H131 120.0 no
C14 C13 H131 119.7 no
C13 C14 C15 118.4(4) yes
C13 C14 C44 118.5(4) yes
C15 C14 C44 123.1(4) yes
C14 C15 C16 112.2(3) yes
C14 C15 H152 109.8 no
C16 C15 H152 109.6 no
C14 C15 H151 108.2 no
C16 C15 H151 108.3 no
H152 C15 H151 108.7 no
C15 C16 C17 120.4(4) yes
C15 C16 C55 121.7(4) yes
C17 C16 C55 117.7(4) yes
C16 C17 O18 117.9(4) yes
C16 C17 C22 121.6(4) yes
O18 C17 C22 120.3(4) yes
C17 O18 C19 116.8(4) yes
O18 C19 C20 114.0(5) yes
O18 C19 H191 112.2 no
C20 C19 H191 104.0 no
O18 C19 H192 108.5 no
C20 C19 H192 106.6 no
H191 C19 H192 111.4 no
C19 C20 C21 110.9(6) yes
C19 C20 H202 108.1 no
C21 C20 H202 109.0 no
C19 C20 H201 108.5 no
C21 C20 H201 108.9 no
H202 C20 H201 111.4 no
C20 C21 H211 109.1 no
C20 C21 H213 105.9 no
H211 C21 H213 111.1 no
C20 C21 H212 108.7 no
H211 C21 H212 111.4 no
H213 C21 H212 110.4 no
C17 C22 C23 119.7(4) yes
C17 C22 C53 118.5(4) yes
C23 C22 C53 121.4(4) yes
C22 C23 C24 109.8(4) yes
C22 C23 H232 111.2 no
C24 C23 H232 109.9 no
C22 C23 H231 108.0 no
C24 C23 H231 109.4 no
H232 C23 H231 108.5 no
C23 C24 C25 119.8(4) yes
C23 C24 C29 121.7(4) yes
C25 C24 C29 118.4(4) yes
C24 C25 C26 120.7(5) yes
C24 C25 H251 120.0 no
C26 C25 H251 119.4 no
C25 C26 C27 120.0(5) yes
C25 C26 H261 120.3 no
C27 C26 H261 119.7 no
C26 C27 C28 121.5(5) yes
C26 C27 H271 119.4 no
C28 C27 H271 119.1 no
C27 C28 C29 117.4(4) yes
C27 C28 C34 120.7(4) yes
C29 C28 C34 121.8(4) yes
C28 C29 C24 122.0(5) yes
C28 C29 O30 118.6(4) yes
C24 C29 O30 119.4(4) yes
C29 O30 C31 112.2(4) yes
O30 C31 C32 108.5(5) yes
O30 C31 H312 108.7 no
C32 C31 H312 109.4 no
O30 C31 H311 110.5 no
C32 C31 H311 110.0 no
H312 C31 H311 109.7 no
C31 C32 C33 111.2(6) yes
C31 C32 H322 109.6 no
C33 C32 H322 108.5 no
C31 C32 H321 109.1 no
C33 C32 H321 109.4 no
H322 C32 H321 109.1 no
C32 C33 H333 110.0 no
C32 C33 H331 109.2 no
H333 C33 H331 108.9 no
C32 C33 H332 110.0 no
H333 C33 H332 109.8 no
H331 C33 H332 108.8 no
C28 C34 C35 110.7(4) yes
C28 C34 H341 107.9 no
C35 C34 H341 110.3 no
C28 C34 H342 109.7 no
C35 C34 H342 109.2 no
H341 C34 H342 109.0 no
C34 C35 C36 120.7(4) yes
C34 C35 C52 121.7(4) yes
C36 C35 C52 117.1(5) yes
C35 C36 O37 117.7(4) yes
C35 C36 C41 122.0(4) yes
O37 C36 C41 120.0(4) yes
C36 O37 C38 114.3(3) yes
O37 C38 C39 112.7(4) yes
O37 C38 H381 110.8 no
C39 C38 H381 107.9 no
O37 C38 H382 107.6 no
C39 C38 H382 107.7 no
H381 C38 H382 110.2 no
C38 C39 C40 109.9(5) yes
C38 C39 H391 109.6 no
C40 C39 H391 109.0 no
C38 C39 H392 108.7 no
C40 C39 H392 109.9 no
H391 C39 H392 109.8 no
C39 C40 H401 110.0 no
C39 C40 H403 109.0 no
H401 C40 H403 109.2 no
C39 C40 H402 110.1 no
H401 C40 H402 109.4 no
H403 C40 H402 109.1 no
C36 C41 C42 119.8(4) yes
C36 C41 C50 118.1(4) yes
C42 C41 C50 121.0(4) yes
C41 C42 C43 107.8(3) yes
C41 C42 H421 110.1 no
C43 C42 H421 111.0 no
C41 C42 H422 110.0 no
C43 C42 H422 109.8 no
H421 C42 H422 108.2 no
C42 C43 C44 123.7(4) yes
C42 C43 C49 118.5(4) yes
C44 C43 C49 117.7(4) yes
C43 C44 C14 122.2(4) yes
C43 C44 O45 118.6(4) yes
C14 C44 O45 119.0(4) yes
C44 O45 C46 113.4(3) yes
O45 C46 C47 108.8(4) yes
O45 C46 H461 108.7 no
C47 C46 H461 110.9 no
O45 C46 H462 108.8 no
C47 C46 H462 109.3 no
H461 C46 H462 110.3 no
C46 C47 C48 113.8(4) yes
C46 C47 H472 107.3 no
C48 C47 H472 109.3 no
C46 C47 H471 108.6 no
C48 C47 H471 108.8 no
H472 C47 H471 108.9 no
C47 C48 H481 109.3 no
C47 C48 H482 108.9 no
H481 C48 H482 109.3 no
C47 C48 H483 110.2 no
H481 C48 H483 109.2 no
H482 C48 H483 109.9 no
C43 C49 C12 120.7(4) yes
C43 C49 H491 119.6 no
C12 C49 H491 119.7 no
C41 C50 C51 121.3(5) yes
C41 C50 H501 119.0 no
C51 C50 H501 119.7 no
C50 C51 C52 119.5(4) yes
C50 C51 H511 120.4 no
C52 C51 H511 120.1 no
C35 C52 C51 121.7(5) yes
C35 C52 H521 119.2 no
C51 C52 H521 119.1 no
C22 C53 C54 120.8(5) yes
C22 C53 H531 119.0 no
C54 C53 H531 120.2 no
C53 C54 C55 119.9(5) yes
C53 C54 H541 119.2 no
C55 C54 H541 120.9 no
C54 C55 C16 121.1(5) yes
C54 C55 H551 120.2 no
C16 C55 H551 118.7 no

loop_
_geom_bond_atom_site_label_1
_geom_bond_atom_site_label_2
_geom_bond_distance
_geom_bond_publ_flag
Br1 Cu2 2.1912(9) yes
Cu2 C3 1.877(4) yes
C3 N4 1.350(5) yes
C3 N11 1.357(5) yes
N4 C5 1.462(6) yes
N4 C9 1.376(6) yes
C5 C6 1.499(8) yes
C5 H51 0.967 no
C5 H52 0.965 no
C6 C7 1.494(8) yes
C6 H62 0.994 no
C6 H61 0.976 no
C7 C8 1.466(9) yes
C7 H71 0.958 no
C7 H72 0.965 no
C8 H82 0.967 no
C8 H83 0.959 no
C8 H81 0.952 no
C9 C10 1.343(7) yes
C9 H91 0.926 no
C10 N11 1.384(5) yes
C10 H101 0.918 no
N11 C12 1.426(5) yes
C12 C13 1.379(6) yes
C12 C49 1.376(6) yes
C13 C14 1.389(6) yes
C13 H131 0.919 no
C14 C15 1.513(6) yes
C14 C44 1.385(6) yes
C15 C16 1.512(6) yes
C15 H152 0.964 no
C15 H151 0.961 no
C16 C17 1.395(6) yes
C16 C55 1.390(6) yes
C17 O18 1.382(5) yes
C17 C22 1.396(6) yes
O18 C19 1.439(7) yes
C19 C20 1.435(9) yes
C19 H191 0.989 no
C19 H192 0.992 no
C20 C21 1.547(9) yes
C20 H202 0.978 no
C20 H201 0.981 no
C21 H211 0.960 no
C21 H213 0.972 no
C21 H212 0.954 no
C22 C23 1.523(6) yes
C22 C53 1.391(7) yes
C23 C24 1.514(7) yes
C23 H232 0.948 no
C23 H231 0.961 no
C24 C25 1.389(7) yes
C24 C29 1.398(6) yes
C25 C26 1.377(7) yes
C25 H251 0.930 no
C26 C27 1.387(7) yes
C26 H261 0.927 no
C27 C28 1.386(7) yes
C27 H271 0.924 no
C28 C29 1.398(7) yes
C28 C34 1.511(6) yes
C29 O30 1.385(6) yes
O30 C31 1.427(6) yes
C31 C32 1.478(8) yes
C31 H312 0.981 no
C31 H311 0.974 no
C32 C33 1.530(9) yes
C32 H322 0.970 no
C32 H321 0.971 no
C33 H333 0.950 no
C33 H331 0.960 no
C33 H332 0.956 no
C34 C35 1.501(7) yes
C34 H341 0.963 no
C34 H342 0.966 no
C35 C36 1.399(6) yes
C35 C52 1.397(7) yes
C36 O37 1.376(5) yes
C36 C41 1.401(6) yes
O37 C38 1.439(6) yes
C38 C39 1.487(8) yes
C38 H381 0.976 no
C38 H382 0.974 no
C39 C40 1.527(9) yes
C39 H391 0.966 no
C39 H392 0.970 no
C40 H401 0.951 no
C40 H403 0.954 no
C40 H402 0.953 no
C41 C42 1.524(6) yes
C41 C50 1.382(6) yes
C42 C43 1.518(6) yes
C42 H421 0.967 no
C42 H422 0.962 no
C43 C44 1.388(6) yes
C43 C49 1.394(6) yes
C44 O45 1.384(5) yes
O45 C46 1.449(5) yes
C46 C47 1.497(7) yes
C46 H461 0.964 no
C46 H462 0.965 no
C47 C48 1.510(7) yes
C47 H472 0.971 no
C47 H471 0.974 no
C48 H481 0.962 no
C48 H482 0.966 no
C48 H483 0.957 no
C49 H491 0.923 no
C50 C51 1.382(7) yes
C50 H501 0.923 no
C51 C52 1.379(8) yes
C51 H511 0.918 no
C52 H521 0.927 no
C53 C54 1.367(8) yes
C53 H531 0.927 no
C54 C55 1.393(7) yes
C54 H541 0.924 no
C55 H551 0.925 no

loop_
_geom_hbond_atom_site_label_D
_geom_hbond_atom_site_label_H
_geom_hbond_atom_site_label_A
_geom_hbond_angle_DHA
_geom_hbond_distance_DH
_geom_hbond_distance_HA
_geom_hbond_distance_DA
_geom_hbond_publ_flag
C20 H201 O45 152.00 0.981 2.547 3.445(8) yes

loop_
_platon_squeeze_void_nr
_platon_squeeze_void_average_x
_platon_squeeze_void_average_y
_platon_squeeze_void_average_z
_platon_squeeze_void_volume
_platon_squeeze_void_count_electrons
_platon_squeeze_void_content
1 0.000 0.000 0.000 209 43 ' '
2 0.000 0.000 0.500 27 0 ' '
3 1.000 0.500 0.500 209 43 ' '
4 1.000 0.500 1.000 27 0 ' '
